data_2214535
loop_
_publ_author_name
'Jones, Peter G.'
'Hrib, Cristian G.'
'Panda, Tarun K.'
'Tamm, Matthias'

_publ_section_title
;
 1,3-Diisopropylimidazolium bis(cyclooctatetraenyl)erbate(III)
;
_journal_coeditor_code BT2409
_journal_issue 8
_journal_name_full 'Acta Crystallographica Section E'
_journal_page_first m2059
_journal_page_last m2060
_journal_paper_doi 10.1107/S1600536807030899
_journal_volume 63
_journal_year 2007
_chemical_formula_iupac '(C11 H21 N2) [Er (C8 H8)2]'
_chemical_formula_moiety 'C11 H21 N2 +, C16 H16 Er -'
_chemical_formula_sum 'C27 H37 Er N2'
_chemical_formula_weight 556.85
_chemical_name_systematic
;
1,3-Diisopropylimidazolium bis(cyclooctatetraenyl)erbate(III)
;
_space_group_IT_number 14
_symmetry_cell_setting monoclinic
_symmetry_space_group_name_Hall '-P 2yn'
_symmetry_space_group_name_H-M 'P 1 21/n 1'
_atom_sites_solution_hydrogens geom
_atom_sites_solution_primary direct
_atom_sites_solution_secondary difmap
_audit_creation_method SHELXL-97
_cell_angle_alpha 90.00
_cell_angle_beta 94.100(3)
_cell_angle_gamma 90.00
_cell_formula_units_Z 4
_cell_length_a 12.7879(12)
_cell_length_b 8.7333(8)
_cell_length_c 21.531(2)
_cell_measurement_reflns_used 7131
_cell_measurement_temperature 133(2)
_cell_measurement_theta_max 30
_cell_measurement_theta_min 2
_cell_volume 2398.4(4)
_computing_cell_refinement 'SAINT (Bruker, 1998)'
_computing_data_collection 'SMART (Bruker, 1998)'
_computing_data_reduction SAINT
_computing_molecular_graphics 'XP (Siemens, 1994)'
_computing_publication_material SHELXL97
_computing_structure_refinement 'SHELXL97 (Sheldrick, 1997)'
_computing_structure_solution 'SHELXS97 (Sheldrick, 1997)'
_diffrn_ambient_temperature 133(2)
_diffrn_detector_area_resol_mean 8.192
_diffrn_measured_fraction_theta_full 1.000
_diffrn_measured_fraction_theta_max 0.998
_diffrn_measurement_device_type 'Bruker SMART 1000 CCD'
_diffrn_measurement_method '\w and \f'
_diffrn_radiation_monochromator graphite
_diffrn_radiation_source 'fine-focus sealed tube'
_diffrn_radiation_type MoK\a
_diffrn_radiation_wavelength 0.71073
_diffrn_reflns_av_R_equivalents 0.0305
_diffrn_reflns_av_sigmaI/netI 0.0214
_diffrn_reflns_limit_h_max 18
_diffrn_reflns_limit_h_min -18
_diffrn_reflns_limit_k_max 12
_diffrn_reflns_limit_k_min -12
_diffrn_reflns_limit_l_max 30
_diffrn_reflns_limit_l_min -30
_diffrn_reflns_number 46432
_diffrn_reflns_theta_full 30.00
_diffrn_reflns_theta_max 30.51
_diffrn_reflns_theta_min 1.80
_diffrn_standards_decay_% 0
_exptl_absorpt_coefficient_mu 3.514
_exptl_absorpt_correction_T_max 0.6389
_exptl_absorpt_correction_T_min 0.3901
_exptl_absorpt_correction_type multi-scan
_exptl_absorpt_process_details '(SADABS; Bruker, 1998)'
_exptl_crystal_colour yellow
_exptl_crystal_density_diffrn 1.542
_exptl_crystal_density_method 'not measured'
_exptl_crystal_description tablet
_exptl_crystal_F_000 1124
_exptl_crystal_size_max 0.33
_exptl_crystal_size_mid 0.25
_exptl_crystal_size_min 0.14
_refine_diff_density_max 1.235
_refine_diff_density_min -0.878
_refine_ls_extinction_method none
_refine_ls_goodness_of_fit_ref 1.111
_refine_ls_hydrogen_treatment mixed
_refine_ls_matrix_type full
_refine_ls_number_parameters 281
_refine_ls_number_reflns 7325
_refine_ls_number_restraints 0
_refine_ls_restrained_S_all 1.111
_refine_ls_R_factor_all 0.0291
_refine_ls_R_factor_gt 0.0198
_refine_ls_shift/su_max 0.002
_refine_ls_shift/su_mean 0.000
_refine_ls_structure_factor_coef Fsqd
_refine_ls_weighting_details 'calc w=1/[\s^2^(Fo^2^)+(0.0093P)^2^+2.7708P] where P=(Fo^2^+2Fc^2^)/3'
_refine_ls_weighting_scheme calc
_refine_ls_wR_factor_gt 0.0388
_refine_ls_wR_factor_ref 0.0422
_reflns_number_gt 6213
_reflns_number_total 7325
_reflns_threshold_expression I>2\s(I)
_cod_data_source_file bt2409.cif
_cod_data_source_block I
_cod_original_cell_volume 2398.5(4)
_cod_original_sg_symbol_H-M 'P 21/n'
_cod_database_code 2214535
_cod_database_fobs_code 2214535

loop_
_symmetry_equiv_pos_as_xyz
'x, y, z'
'-x+1/2, y+1/2, -z+1/2'
'-x, -y, -z'
'x-1/2, -y-1/2, z-1/2'

loop_
_atom_site_type_symbol
_atom_site_label
_atom_site_fract_x
_atom_site_fract_y
_atom_site_fract_z
_atom_site_U_iso_or_equiv
_atom_site_adp_type
_atom_site_calc_flag
_atom_site_refinement_flags
_atom_site_occupancy
Er Er 0.294863(6) 0.393357(10) 0.098885(4) 0.01441(3) Uani d . 1
N N1 0.59507(12) 0.71121(19) 0.27630(7) 0.0149(3) Uani d . 1
N N2 0.62422(13) 0.5389(2) 0.34830(7) 0.0163(3) Uani d . 1
C C1 0.36080(18) 0.6787(3) 0.09668(10) 0.0250(4) Uani d . 1
H H1 0.3470 0.7621 0.0690 0.030 Uiso calc R 1
C C2 0.29094(17) 0.6728(3) 0.14489(10) 0.0244(4) Uani d . 1
H H2 0.2409 0.7533 0.1420 0.029 Uiso calc R 1
C C3 0.27823(17) 0.5760(3) 0.19602(10) 0.0237(4) Uani d . 1
H H3 0.2237 0.6094 0.2205 0.028 Uiso calc R 1
C C4 0.32684(17) 0.4418(3) 0.21950(9) 0.0228(4) Uani d . 1
H H4 0.2963 0.4046 0.2555 0.027 Uiso calc R 1
C C5 0.41019(17) 0.3494(3) 0.20220(9) 0.0223(4) Uani d . 1
H H5 0.4204 0.2616 0.2279 0.027 Uiso calc R 1
C C6 0.48199(16) 0.3570(3) 0.15561(10) 0.0237(4) Uani d . 1
H H6 0.5318 0.2761 0.1586 0.028 Uiso calc R 1
C C7 0.49692(16) 0.4567(3) 0.10561(10) 0.0244(4) Uani d . 1
H H7 0.5553 0.4284 0.0832 0.029 Uiso calc R 1
C C8 0.44589(17) 0.5887(3) 0.08083(9) 0.0249(5) Uani d . 1
H H8 0.4764 0.6256 0.0448 0.030 Uiso calc R 1
C C9 0.30900(18) 0.1185(3) 0.05205(12) 0.0314(5) Uani d . 1
H H9 0.3603 0.0396 0.0535 0.038 Uiso calc R 1
C C10 0.31984(18) 0.2205(3) 0.00278(11) 0.0318(6) Uani d . 1
H H10 0.3780 0.1962 -0.0205 0.038 Uiso calc R 1
C C11 0.2650(2) 0.3504(3) -0.02038(10) 0.0315(6) Uani d . 1
H H11 0.2944 0.3931 -0.0558 0.038 Uiso calc R 1
C C12 0.1758(2) 0.4324(3) -0.00302(11) 0.0329(6) Uani d . 1
H H12 0.1585 0.5166 -0.0297 0.040 Uiso calc R 1
C C13 0.10714(18) 0.4170(3) 0.04490(12) 0.0330(6) Uani d . 1
H H13 0.0544 0.4938 0.0431 0.040 Uiso calc R 1
C C14 0.09810(17) 0.3154(3) 0.09458(11) 0.0326(6) Uani d . 1
H H14 0.0405 0.3393 0.1184 0.039 Uiso calc R 1
C C15 0.15398(19) 0.1868(3) 0.11750(10) 0.0314(5) Uani d . 1
H H15 0.1263 0.1457 0.1537 0.038 Uiso calc R 1
C C16 0.2406(2) 0.1052(3) 0.09965(11) 0.0321(5) Uani d . 1
H H16 0.2571 0.0202 0.1261 0.038 Uiso calc R 1
C C17 0.56693(15) 0.5738(2) 0.29595(9) 0.0163(4) Uani d . 1
H H17 0.5164(17) 0.515(3) 0.2758(10) 0.015(6) Uiso d . 1
C C18 0.69194(15) 0.6603(2) 0.36310(9) 0.0184(4) Uani d . 1
C C19 0.67409(15) 0.7684(2) 0.31794(9) 0.0183(4) Uani d . 1
C C20 0.61502(16) 0.3970(2) 0.38588(9) 0.0193(4) Uani d . 1
H H20 0.6873 0.3609 0.3994 0.023 Uiso calc R 1
C C21 0.5605(2) 0.2722(3) 0.34720(11) 0.0332(6) Uani d . 1
H H21A 0.5639 0.1759 0.3706 0.040 Uiso calc R 1
H H21B 0.5951 0.2593 0.3084 0.040 Uiso calc R 1
H H21C 0.4869 0.3005 0.3375 0.040 Uiso calc R 1
C C22 0.55787(19) 0.4316(3) 0.44359(10) 0.0284(5) Uani d . 1
H H22A 0.4867 0.4670 0.4312 0.034 Uiso calc R 1
H H22B 0.5956 0.5116 0.4680 0.034 Uiso calc R 1
H H22C 0.5544 0.3386 0.4688 0.034 Uiso calc R 1
C C23 0.76721(18) 0.6623(3) 0.41938(10) 0.0271(5) Uani d . 1
H H23A 0.8244 0.7338 0.4127 0.033 Uiso calc R 1
H H23B 0.7959 0.5594 0.4268 0.033 Uiso calc R 1
H H23C 0.7307 0.6952 0.4556 0.033 Uiso calc R 1
C C24 0.72744(18) 0.9190(3) 0.31202(11) 0.0277(5) Uani d . 1
H H24A 0.7691 0.9422 0.3509 0.033 Uiso calc R 1
H H24B 0.6747 0.9992 0.3037 0.033 Uiso calc R 1
H H24C 0.7736 0.9145 0.2776 0.033 Uiso calc R 1
C C25 0.54317(15) 0.7822(2) 0.21896(8) 0.0172(4) Uani d . 1
H H25 0.4951 0.7030 0.1992 0.021 Uiso calc R 1
C C26 0.47505(18) 0.9167(3) 0.23510(10) 0.0266(5) Uani d . 1
H H26A 0.4251 0.8836 0.2649 0.032 Uiso calc R 1
H H26B 0.4366 0.9547 0.1972 0.032 Uiso calc R 1
H H26C 0.5194 0.9986 0.2537 0.032 Uiso calc R 1
C C27 0.62160(18) 0.8210(3) 0.17196(10) 0.0269(5) Uani d . 1
H H27A 0.6652 0.9072 0.1874 0.032 Uiso calc R 1
H H27B 0.5842 0.8491 0.1323 0.032 Uiso calc R 1
H H27C 0.6663 0.7319 0.1658 0.032 Uiso calc R 1

loop_
_atom_site_aniso_label
_atom_site_aniso_U_11
_atom_site_aniso_U_22
_atom_site_aniso_U_33
_atom_site_aniso_U_12
_atom_site_aniso_U_13
_atom_site_aniso_U_23
Er 0.01515(4) 0.01363(4) 0.01403(4) -0.00244(3) -0.00180(3) -0.00117(3)
N1 0.0138(7) 0.0175(9) 0.0131(7) 0.0002(6) -0.0003(6) -0.0001(6)
N2 0.0180(8) 0.0165(9) 0.0144(7) 0.0017(6) 0.0010(6) 0.0011(6)
C1 0.0349(12) 0.0153(11) 0.0233(10) -0.0087(9) -0.0080(8) 0.0038(8)
C2 0.0253(10) 0.0131(10) 0.0338(11) 0.0011(8) -0.0051(8) -0.0051(9)
C3 0.0225(10) 0.0231(12) 0.0261(10) -0.0023(8) 0.0050(8) -0.0114(8)
C4 0.0283(11) 0.0260(11) 0.0140(9) -0.0095(8) 0.0015(8) -0.0027(8)
C5 0.0267(10) 0.0204(11) 0.0185(9) -0.0046(8) -0.0074(8) 0.0030(7)
C6 0.0178(9) 0.0241(12) 0.0281(11) 0.0021(7) -0.0065(8) -0.0041(8)
C7 0.0169(9) 0.0325(13) 0.0241(10) -0.0056(8) 0.0029(8) -0.0085(9)
C8 0.0270(10) 0.0315(13) 0.0161(9) -0.0143(9) 0.0019(8) -0.0009(8)
C9 0.0290(11) 0.0196(12) 0.0436(13) 0.0023(9) -0.0105(10) -0.0143(10)
C10 0.0243(11) 0.0421(15) 0.0294(12) -0.0097(10) 0.0048(9) -0.0209(10)
C11 0.0416(13) 0.0385(15) 0.0141(9) -0.0209(11) 0.0003(9) -0.0033(9)
C12 0.0449(14) 0.0247(13) 0.0259(11) -0.0077(10) -0.0206(10) 0.0057(9)
C13 0.0233(11) 0.0341(15) 0.0390(13) 0.0075(9) -0.0171(9) -0.0121(10)
C14 0.0173(10) 0.0508(16) 0.0299(12) -0.0090(10) 0.0026(8) -0.0164(11)
C15 0.0319(12) 0.0390(15) 0.0230(10) -0.0221(11) -0.0002(9) 0.0021(10)
C16 0.0418(13) 0.0190(11) 0.0328(12) -0.0137(10) -0.0150(10) 0.0057(10)
C17 0.0163(9) 0.0172(10) 0.0153(8) 0.0006(7) 0.0011(7) -0.0003(7)
C18 0.0178(9) 0.0189(10) 0.0179(9) 0.0021(7) -0.0019(7) -0.0016(7)
C19 0.0161(9) 0.0192(10) 0.0192(9) -0.0006(7) -0.0024(7) -0.0025(7)
C20 0.0225(9) 0.0177(10) 0.0175(8) 0.0032(8) -0.0002(7) 0.0056(8)
C21 0.0511(15) 0.0224(13) 0.0252(11) -0.0061(10) -0.0046(10) 0.0058(9)
C22 0.0321(12) 0.0323(14) 0.0217(10) 0.0089(9) 0.0088(9) 0.0071(9)
C23 0.0295(11) 0.0265(12) 0.0234(10) -0.0016(9) -0.0114(8) -0.0001(9)
C24 0.0272(11) 0.0239(13) 0.0303(11) -0.0079(9) -0.0092(9) 0.0027(9)
C25 0.0189(9) 0.0192(10) 0.0129(8) -0.0014(7) -0.0029(7) 0.0010(7)
C26 0.0272(11) 0.0268(13) 0.0250(10) 0.0090(9) -0.0041(8) 0.0005(9)
C27 0.0308(11) 0.0316(13) 0.0186(10) -0.0040(10) 0.0043(8) 0.0035(9)

loop_
_atom_type_symbol
_atom_type_description
_atom_type_scat_dispersion_real
_atom_type_scat_dispersion_imag
_atom_type_scat_source
C C 0.0033 0.0016 'International Tables Vol C Tables 4.2.6.8 and 6.1.1.4'
H H 0.0000 0.0000 'International Tables Vol C Tables 4.2.6.8 and 6.1.1.4'
N N 0.0061 0.0033 'International Tables Vol C Tables 4.2.6.8 and 6.1.1.4'
Er Er -0.2586 4.9576 'International Tables Vol C Tables 4.2.6.8 and 6.1.1.4'

loop_
_geom_angle_atom_site_label_1
_geom_angle_atom_site_label_2
_geom_angle_atom_site_label_3
_geom_angle
_geom_angle_publ_flag
C11 Er C13 60.21(8) ?
C11 Er C10 31.42(8) ?
C13 Er C10 81.51(8) ?
C11 Er C15 89.87(7) ?
C13 Er C15 59.75(8) ?
C10 Er C15 81.13(8) ?
C11 Er C14 81.57(7) ?
C13 Er C14 31.25(8) ?
C10 Er C14 89.61(7) ?
C15 Er C14 31.26(9) ?
C11 Er C12 31.69(9) ?
C13 Er C12 31.40(8) ?
C10 Er C12 60.18(8) ?
C15 Er C12 81.41(8) ?
C14 Er C12 59.87(8) ?
C11 Er C5 148.95(8) ?
C13 Er C5 147.24(8) ?
C10 Er C5 119.96(8) ?
C15 Er C5 97.02(7) ?
C14 Er C5 118.58(7) ?
C12 Er C5 178.40(7) ?
C11 Er C16 81.18(8) ?
C13 Er C16 80.92(8) ?
C10 Er C16 59.54(8) ?
C15 Er C16 31.04(8) ?
C14 Er C16 59.42(9) ?
C12 Er C16 89.53(7) ?
C5 Er C16 89.27(7) ?
C11 Er C9 59.69(8) ?
C13 Er C9 89.29(7) ?
C10 Er C9 31.13(8) ?
C15 Er C9 59.37(8) ?
C14 Er C9 80.76(8) ?
C12 Er C9 81.23(8) ?
C5 Er C9 98.25(7) ?
C16 Er C9 31.06(8) ?
C11 Er C8 90.30(7) ?
C13 Er C8 123.19(8) ?
C10 Er C8 97.24(7) ?
C15 Er C8 176.50(8) ?
C14 Er C8 152.13(8) ?
C12 Er C8 100.51(7) ?
C5 Er C8 81.08(7) ?
C16 Er C8 145.65(8) ?
C9 Er C8 117.87(8) ?
C11 Er C6 120.48(8) ?
C13 Er C6 177.29(8) ?
C10 Er C6 98.05(7) ?
C15 Er C6 117.55(8) ?
C14 Er C6 146.24(8) ?
C12 Er C6 150.07(8) ?
C5 Er C6 31.23(7) ?
C16 Er C6 96.55(7) ?
C9 Er C6 88.99(7) ?
C8 Er C6 59.50(7) ?
C11 Er C1 98.26(7) ?
C13 Er C1 101.73(8) ?
C10 Er C1 118.54(8) ?
C15 Er C1 152.33(8) ?
C14 Er C1 123.86(8) ?
C12 Er C1 91.70(7) ?
C5 Er C1 89.56(6) ?
C16 Er C1 176.61(8) ?
C9 Er C1 146.21(8) ?
C8 Er C1 30.97(7) ?
C6 Er C1 80.83(7) ?
C11 Er C4 178.95(7) ?
C13 Er C4 120.09(8) ?
C10 Er C4 149.18(8) ?
C15 Er C4 91.13(7) ?
C14 Er C4 99.13(7) ?
C12 Er C4 148.26(8) ?
C5 Er C4 31.15(7) ?
C16 Er C4 99.85(7) ?
C9 Er C4 121.16(8) ?
C8 Er C4 88.72(6) ?
C6 Er C4 59.27(7) ?
C1 Er C4 80.70(7) ?
C11 Er C2 120.00(8) ?
C13 Er C2 93.02(7) ?
C10 Er C2 147.53(8) ?
C15 Er C2 123.52(8) ?
C14 Er C2 102.20(8) ?
C12 Er C2 99.78(7) ?
C5 Er C2 80.82(7) ?
C16 Er C2 151.40(8) ?
C9 Er C2 177.00(7) ?
C8 Er C2 59.21(7) ?
C6 Er C2 88.77(7) ?
C1 Er C2 31.23(7) ?
C4 Er C2 59.11(7) ?
C11 Er C7 99.16(7) ?
C13 Er C7 151.40(8) ?
C10 Er C7 89.42(7) ?
C15 Er C7 145.51(8) ?
C14 Er C7 176.77(8) ?
C12 Er C7 122.08(8) ?
C5 Er C7 59.45(7) ?
C16 Er C7 117.51(8) ?
C9 Er C7 96.86(7) ?
C8 Er C7 31.09(7) ?
C6 Er C7 31.04(7) ?
C1 Er C7 59.23(7) ?
C4 Er C7 80.19(7) ?
C2 Er C7 80.20(7) ?
C11 Er C3 148.53(8) ?
C13 Er C3 100.45(7) ?
C10 Er C3 177.23(7) ?
C15 Er C3 101.54(7) ?
C14 Er C3 93.07(7) ?
C12 Er C3 120.75(8) ?
C5 Er C3 59.19(7) ?
C16 Er C3 122.59(8) ?
C9 Er C3 150.25(8) ?
C8 Er C3 80.06(7) ?
C6 Er C3 80.08(7) ?
C1 Er C3 59.24(7) ?
C4 Er C3 30.80(7) ?
C2 Er C3 30.87(7) ?
C7 Er C3 87.93(7) ?
C17 N1 C19 108.58(16) ?
C17 N1 C25 121.53(16) ?
C19 N1 C25 129.87(17) ?
C17 N2 C18 108.34(16) ?
C17 N2 C20 126.07(17) ?
C18 N2 C20 125.56(16) ?
C8 C1 C2 134.2(2) ?
C8 C1 Er 74.29(13) ?
C2 C1 Er 74.50(12) ?
C8 C1 H1 112.9 ?
C2 C1 H1 112.9 ?
Er C1 H1 133.7 ?
C3 C2 C1 135.2(2) ?
C3 C2 Er 75.16(12) ?
C1 C2 Er 74.27(13) ?
C3 C2 H2 112.4 ?
C1 C2 H2 112.4 ?
Er C2 H2 133.7 ?
C4 C3 C2 135.3(2) ?
C4 C3 Er 73.95(12) ?
C2 C3 Er 73.97(12) ?
C4 C3 H3 112.4 ?
C2 C3 H3 112.4 ?
Er C3 H3 136.6 ?
C3 C4 C5 135.0(2) ?
C3 C4 Er 75.25(12) ?
C5 C4 Er 73.40(11) ?
C3 C4 H4 112.5 ?
C5 C4 H4 112.5 ?
Er C4 H4 134.9 ?
C4 C5 C6 134.9(2) ?
C4 C5 Er 75.45(11) ?
C6 C5 Er 75.13(11) ?
C4 C5 H5 112.6 ?
C6 C5 H5 112.6 ?
Er C5 H5 131.5 ?
C7 C6 C5 134.7(2) ?
C7 C6 Er 74.84(12) ?
C5 C6 Er 73.64(11) ?
C7 C6 H6 112.6 ?
C5 C6 H6 112.6 ?
Er C6 H6 134.9 ?
C6 C7 C8 135.3(2) ?
C6 C7 Er 74.11(12) ?
C8 C7 Er 74.08(12) ?
C6 C7 H7 112.4 ?
C8 C7 H7 112.4 ?
Er C7 H7 136.1 ?
C1 C8 C7 135.3(2) ?
C1 C8 Er 74.75(12) ?
C7 C8 Er 74.83(12) ?
C1 C8 H8 112.3 ?
C7 C8 H8 112.3 ?
Er C8 H8 133.7 ?
C16 C9 C10 135.2(2) ?
C16 C9 Er 74.33(14) ?
C10 C9 Er 73.84(14) ?
C16 C9 H9 112.4 ?
C10 C9 H9 112.4 ?
Er C9 H9 136.0 ?
C9 C10 C11 135.1(2) ?
C9 C10 Er 75.03(13) ?
C11 C10 Er 74.16(13) ?
C9 C10 H10 112.5 ?
C11 C10 H10 112.5 ?
Er C10 H10 134.1 ?
C10 C11 C12 134.7(2) ?
C10 C11 Er 74.43(12) ?
C12 C11 Er 74.38(12) ?
C10 C11 H11 112.6 ?
C12 C11 H11 112.6 ?
Er C11 H11 134.3 ?
C13 C12 C11 134.4(2) ?
C13 C12 Er 74.19(12) ?
C11 C12 Er 73.93(12) ?
C13 C12 H12 112.8 ?
C11 C12 H12 112.8 ?
Er C12 H12 135.2 ?
C14 C13 C12 135.2(2) ?
C14 C13 Er 74.47(12) ?
C12 C13 Er 74.40(13) ?
C14 C13 H13 112.4 ?
C12 C13 H13 112.4 ?
Er C13 H13 134.8 ?
C13 C14 C15 135.1(2) ?
C13 C14 Er 74.28(13) ?
C15 C14 Er 74.31(12) ?
C13 C14 H14 112.4 ?
C15 C14 H14 112.4 ?
Er C14 H14 135.1 ?
C16 C15 C14 135.1(2) ?
C16 C15 Er 74.91(13) ?
C14 C15 Er 74.43(13) ?
C16 C15 H15 112.5 ?
C14 C15 H15 112.5 ?
Er C15 H15 133.8 ?
C15 C16 C9 135.2(2) ?
C15 C16 Er 74.05(14) ?
C9 C16 Er 74.61(14) ?
C15 C16 H16 112.4 ?
C9 C16 H16 112.4 ?
Er C16 H16 135.1 ?
N1 C17 N2 109.26(17) y
N1 C17 H17 124.0(14) ?
N2 C17 H17 126.8(14) ?
C19 C18 N2 107.14(16) ?
C19 C18 C23 129.5(2) ?
N2 C18 C23 123.35(18) ?
C18 C19 N1 106.68(18) ?
C18 C19 C24 128.14(18) ?
N1 C19 C24 125.18(18) ?
N2 C20 C21 110.60(16) ?
N2 C20 C22 109.92(17) ?
C21 C20 C22 111.38(19) ?
N2 C20 H20 108.3 ?
C21 C20 H20 108.3 ?
C22 C20 H20 108.3 ?
C20 C21 H21A 109.5 ?
C20 C21 H21B 109.5 ?
H21A C21 H21B 109.5 ?
C20 C21 H21C 109.5 ?
H21A C21 H21C 109.5 ?
H21B C21 H21C 109.5 ?
C20 C22 H22A 109.5 ?
C20 C22 H22B 109.5 ?
H22A C22 H22B 109.5 ?
C20 C22 H22C 109.5 ?
H22A C22 H22C 109.5 ?
H22B C22 H22C 109.5 ?
C18 C23 H23A 109.5 ?
C18 C23 H23B 109.5 ?
H23A C23 H23B 109.5 ?
C18 C23 H23C 109.5 ?
H23A C23 H23C 109.5 ?
H23B C23 H23C 109.5 ?
C19 C24 H24A 109.5 ?
C19 C24 H24B 109.5 ?
H24A C24 H24B 109.5 ?
C19 C24 H24C 109.5 ?
H24A C24 H24C 109.5 ?
H24B C24 H24C 109.5 ?
N1 C25 C27 111.65(16) ?
N1 C25 C26 111.13(16) ?
C27 C25 C26 113.51(18) ?
N1 C25 H25 106.7 ?
C27 C25 H25 106.7 ?
C26 C25 H25 106.7 ?
C25 C26 H26A 109.5 ?
C25 C26 H26B 109.5 ?
H26A C26 H26B 109.5 ?
C25 C26 H26C 109.5 ?
H26A C26 H26C 109.5 ?
H26B C26 H26C 109.5 ?
C25 C27 H27A 109.5 ?
C25 C27 H27B 109.5 ?
H27A C27 H27B 109.5 ?
C25 C27 H27C 109.5 ?
H27A C27 H27C 109.5 ?
H27B C27 H27C 109.5 ?

loop_
_geom_bond_atom_site_label_1
_geom_bond_atom_site_label_2
_geom_bond_distance
_geom_bond_publ_flag
Er C11 2.596(2) y
Er C13 2.599(2) y
Er C10 2.600(2) y
Er C15 2.600(2) y
Er C14 2.602(2) y
Er C12 2.602(2) y
Er C5 2.6080(19) y
Er C16 2.611(2) y
Er C9 2.615(2) y
Er C8 2.627(2) y
Er C6 2.627(2) y
Er C1 2.633(2) y
Er C4 2.634(2) y
Er C2 2.636(2) y
Er C7 2.636(2) y
Er C3 2.651(2) y
N1 C17 1.330(3) y
N1 C19 1.395(2) ?
N1 C25 1.494(2) ?
N2 C17 1.335(2) y
N2 C18 1.391(3) ?
N2 C20 1.489(3) ?
C1 C8 1.404(3) ?
C1 C2 1.418(3) ?
C1 H1 0.9500 ?
C2 C3 1.407(3) ?
C2 H2 0.9500 ?
C3 C4 1.404(3) ?
C3 H3 0.9500 ?
C4 C5 1.408(3) ?
C4 H4 0.9500 ?
C5 C6 1.409(3) ?
C5 H5 0.9500 ?
C6 C7 1.409(3) ?
C6 H6 0.9500 ?
C7 C8 1.411(3) ?
C7 H7 0.9500 ?
C8 H8 0.9500 ?
C9 C16 1.399(4) ?
C9 C10 1.399(4) ?
C9 H9 0.9500 ?
C10 C11 1.407(4) ?
C10 H10 0.9500 ?
C11 C12 1.419(4) ?
C11 H11 0.9500 ?
C12 C13 1.408(4) ?
C12 H12 0.9500 ?
C13 C14 1.401(4) ?
C13 H13 0.9500 ?
C14 C15 1.402(4) ?
C14 H14 0.9500 ?
C15 C16 1.395(4) ?
C15 H15 0.9500 ?
C16 H16 0.9500 ?
C17 H17 0.91(2) ?
C18 C19 1.363(3) ?
C18 C23 1.493(3) ?
C19 C24 1.491(3) ?
C20 C21 1.512(3) ?
C20 C22 1.516(3) ?
C20 H20 1.0000 ?
C21 H21A 0.9800 ?
C21 H21B 0.9800 ?
C21 H21C 0.9800 ?
C22 H22A 0.9800 ?
C22 H22B 0.9800 ?
C22 H22C 0.9800 ?
C23 H23A 0.9800 ?
C23 H23B 0.9800 ?
C23 H23C 0.9800 ?
C24 H24A 0.9800 ?
C24 H24B 0.9800 ?
C24 H24C 0.9800 ?
C25 C27 1.513(3) ?
C25 C26 1.517(3) ?
C25 H25 1.0000 ?
C26 H26A 0.9800 ?
C26 H26B 0.9800 ?
C26 H26C 0.9800 ?
C27 H27A 0.9800 ?
C27 H27B 0.9800 ?
C27 H27C 0.9800 ?

loop_
_geom_torsion_atom_site_label_1
_geom_torsion_atom_site_label_2
_geom_torsion_atom_site_label_3
_geom_torsion_atom_site_label_4
_geom_torsion
C8 C1 C2 C3 0.1(4)
C1 C2 C3 C4 -2.8(4)
C2 C3 C4 C5 1.4(4)
C3 C4 C5 C6 3.1(4)
C4 C5 C6 C7 -3.2(4)
C5 C6 C7 C8 -1.1(4)
C2 C1 C8 C7 0.1(4)
C6 C7 C8 C1 2.4(4)
C16 C9 C10 C11 -1.7(5)
C9 C10 C11 C12 0.3(5)
C10 C11 C12 C13 0.8(5)
C11 C12 C13 C14 -0.4(5)
C12 C13 C14 C15 0.3(5)
C13 C14 C15 C16 -1.4(5)
C14 C15 C16 C9 1.2(5)
C10 C9 C16 C15 0.8(5)
C19 N1 C17 N2 -0.2(2)
C25 N1 C17 N2 -179.05(16)
C18 N2 C17 N1 0.4(2)
C20 N2 C17 N1 178.39(17)
C17 N2 C18 C19 -0.4(2)
C20 N2 C18 C19 -178.42(17)
C17 N2 C18 C23 179.20(19)
C20 N2 C18 C23 1.2(3)
N2 C18 C19 N1 0.3(2)
C23 C18 C19 N1 -179.3(2)
N2 C18 C19 C24 -179.1(2)
C23 C18 C19 C24 1.3(4)
C17 N1 C19 C18 0.0(2)
C25 N1 C19 C18 178.69(18)
C17 N1 C19 C24 179.4(2)
C25 N1 C19 C24 -1.9(3)
C17 N2 C20 C21 19.8(3)
C18 N2 C20 C21 -162.46(19)
C17 N2 C20 C22 -103.6(2)
C18 N2 C20 C22 74.1(2)
C17 N1 C25 C27 -122.8(2)
C19 N1 C25 C27 58.6(3)
C17 N1 C25 C26 109.4(2)
C19 N1 C25 C26 -69.2(3)
